data_1559435
loop_
_publ_author_name
'Yan, Luping'
'Banuelos, Carmen A.'
'Mawji, Nasrin R.'
'Patrick, Brian O.'
'Sadar, Marianne D.'
'Andersen, Raymond J.'

_publ_section_title
;
 Structure--Activity Relationships for the Marine Natural Product
 Sintokamides: Androgen Receptor N-Terminus Antagonists of Interest for
 Treatment of Metastatic Castration-Resistant Prostate Cancer
;
_journal_name_full 'Journal of Natural Products'
_journal_paper_doi 10.1021/acs.jnatprod.0c00921
_journal_year 2020
_chemical_absolute_configuration ad
_chemical_formula_moiety 'C18 H24 Cl6 N2 O4'
_chemical_formula_sum 'C18 H24 Cl6 N2 O4'
_chemical_formula_weight 545.09
_space_group_crystal_system orthorhombic
_space_group_IT_number 19
_space_group_name_Hall 'P 2ac 2ab'
_space_group_name_H-M_alt 'P 21 21 21'
_atom_sites_solution_hydrogens mixed
_atom_sites_solution_primary direct
_audit_creation_date 2014-12-22
_audit_creation_method
;
Olex2 1.2
(compiled 2014.11.28 svn.r3106 for OlexSys, GUI svn.r4959)
;
_cell_angle_alpha 90
_cell_angle_beta 90
_cell_angle_gamma 90
_cell_formula_units_Z 4
_cell_length_a 9.6181(7)
_cell_length_b 11.8325(10)
_cell_length_c 21.1656(16)
_cell_measurement_reflns_used 9709
_cell_measurement_temperature 100(2)
_cell_measurement_theta_max 29.98
_cell_measurement_theta_min 2.58
_cell_volume 2408.8(3)
_computing_cell_refinement 'SAINT v8.34A (Bruker, 2013)'
_computing_data_reduction 'SAINT v8.34A (Bruker, 2013)'
_computing_molecular_graphics 'Olex2 (Dolomanov et al., 2009)'
_computing_publication_material 'Olex2 (Dolomanov et al., 2009)'
_computing_structure_refinement 'XL (Sheldrick, 2008)'
_computing_structure_solution 'ShelXT (Sheldrick, 2008)'
_diffrn_ambient_temperature 100(2)
_diffrn_detector 'Bruker APEX2 area detector'
_diffrn_detector_area_resol_mean 7.9
_diffrn_detector_type 'Bruker-Nonius APEXII CCD area detector'
_diffrn_measured_fraction_theta_full 1.000
_diffrn_measured_fraction_theta_max 0.999
_diffrn_measurement_device_type 'Bruker X8 APEX2 area detector'
_diffrn_measurement_method '\f and \w scans'
_diffrn_radiation_monochromator graphite
_diffrn_radiation_probe x-ray
_diffrn_radiation_type MoK\a
_diffrn_radiation_wavelength 0.71073
_diffrn_reflns_av_R_equivalents 0.0583
_diffrn_reflns_av_unetI/netI 0.0377
_diffrn_reflns_Laue_measured_fraction_full 1.000
_diffrn_reflns_Laue_measured_fraction_max 0.999
_diffrn_reflns_limit_h_max 13
_diffrn_reflns_limit_h_min -13
_diffrn_reflns_limit_k_max 16
_diffrn_reflns_limit_k_min -16
_diffrn_reflns_limit_l_max 29
_diffrn_reflns_limit_l_min -29
_diffrn_reflns_number 46087
_diffrn_reflns_point_group_measured_fraction_full 1.000
_diffrn_reflns_point_group_measured_fraction_max 0.999
_diffrn_reflns_theta_full 26.000
_diffrn_reflns_theta_max 30.070
_diffrn_reflns_theta_min 1.972
_diffrn_source 'sealed X-ray tube'
_diffrn_standards_number 0
_exptl_absorpt_coefficient_mu 0.740
_exptl_absorpt_correction_T_max 0.902
_exptl_absorpt_correction_T_min 0.746
_exptl_absorpt_correction_type multi-scan
_exptl_absorpt_process_details
;
SADABS-2014/5 (Bruker,2014/5) was used for absorption correction.
wR2(int) was 0.0728 before and 0.0600 after correction.
The Ratio of minimum to maximum transmission is 0.8273.
The \l/2 correction factor is 0.00150.
;
_exptl_crystal_colour colourless
_exptl_crystal_density_diffrn 1.503
_exptl_crystal_description rod
_exptl_crystal_F_000 1120
_exptl_crystal_size_max 0.45
_exptl_crystal_size_mid 0.2
_exptl_crystal_size_min 0.14
_refine_diff_density_max 0.825
_refine_diff_density_min -0.744
_refine_diff_density_rms 0.066
_refine_ls_abs_structure_details
;
 Flack x determined using 2563 quotients [(I+)-(I-)]/[(I+)+(I-)]
 (Parsons, Flack and Wagner, Acta Cryst. B69 (2013) 249-259).
;
_refine_ls_abs_structure_Flack -0.02(2)
_refine_ls_extinction_method none
_refine_ls_goodness_of_fit_ref 1.039
_refine_ls_hydrogen_treatment mixed
_refine_ls_matrix_type full
_refine_ls_number_parameters 279
_refine_ls_number_reflns 7073
_refine_ls_number_restraints 0
_refine_ls_restrained_S_all 1.039
_refine_ls_R_factor_all 0.0446
_refine_ls_R_factor_gt 0.0371
_refine_ls_shift/su_max 0.001
_refine_ls_shift/su_mean 0.000
_refine_ls_structure_factor_coef Fsqd
_refine_ls_weighting_details 'w=1/[\s^2^(Fo^2^)+(0.0382P)^2^+1.1153P] where P=(Fo^2^+2Fc^2^)/3'
_refine_ls_weighting_scheme calc
_refine_ls_wR_factor_gt 0.0824
_refine_ls_wR_factor_ref 0.0865
_reflns_Friedel_coverage 0.783
_reflns_Friedel_fraction_full 1.000
_reflns_Friedel_fraction_max 0.998
_reflns_number_gt 6297
_reflns_number_total 7073
_reflns_threshold_expression 'I > 2\s(I)'
_cod_data_source_file np0c00921_si_003.cif
_cod_data_source_block ra094
_cod_depositor_comments
;
The following automatic conversions were performed:

data item '_diffrn_radiation_probe' value 'X-ray' was changed to
'x-ray' in accordance with the
/home/data/users/saulius/crontab/automatic-downloads/rss-feeds/ACS/lib/dictionaries/cif_core.dic
dictionary named 'cif_core.dic' version 2.4.2 last updated on
2011-04-26.

Automatic conversion script
Id: cif_fix_values 7556 2019-12-06 15:28:31Z antanas 
;
_cod_database_code 1559435
_shelx_space_group_comment
;
The symmetry employed for this shelxl refinement is uniquely defined
by the following loop, which should always be used as a source of
symmetry information in preference to the above space-group names.
They are only intended as comments.
;
_shelx_estimated_absorpt_t_max 0.903
_shelx_estimated_absorpt_t_min 0.732
_olex2_refinement_description
;
1. Fixed Uiso
 At 1.2 times of:
  All C(H) groups, All C(H,H) groups
 At 1.5 times of:
  All C(H,H,H) groups
2.a Ternary CH refined with riding coordinates:
 C4(H4), C10(H10)
2.b Secondary CH2 refined with riding coordinates:
 C2(H2A,H2B), C3(H3A,H3B), C15(H15A,H15B), C16(H16A,H16B)
2.c Aromatic/amide H refined with riding coordinates:
 C6(H6)
2.d Idealised Me refined as rotating group:
 C14(H14A,H14B,H14C), C20(H20A,H20B,H20C), C21(H21A,H21B,H21C), C22(H22A,H22B,
 H22C)
;
_shelx_shelxl_version_number 2014/7
_olex2_submission_special_instructions 'No special instructions were received'

loop_
_space_group_symop_operation_xyz
'x, y, z'
'-x+1/2, -y, z+1/2'
'-x, y+1/2, -z+1/2'
'x+1/2, -y+1/2, -z'

loop_
_atom_site_label
_atom_site_type_symbol
_atom_site_fract_x
_atom_site_fract_y
_atom_site_fract_z
_atom_site_U_iso_or_equiv
_atom_site_adp_type
_atom_site_occupancy
_atom_site_site_symmetry_order
_atom_site_calc_flag
_atom_site_refinement_flags_posn
_atom_site_refinement_flags_adp
_atom_site_refinement_flags_occupancy
_atom_site_disorder_assembly
_atom_site_disorder_group
Cl1 Cl 0.74544(8) 0.24122(6) 0.33521(3) 0.02452(15) Uani 1 1 d . . . . .
Cl2 Cl 0.74355(8) 0.12225(6) 0.45359(3) 0.02479(15) Uani 1 1 d . . . . .
Cl3 Cl 0.48819(7) 0.21014(7) 0.40236(4) 0.02423(15) Uani 1 1 d . . . . .
Cl4 Cl 0.64116(8) 0.87106(8) 0.68479(3) 0.02984(17) Uani 1 1 d . . . . .
Cl5 Cl 0.52154(12) 1.08143(9) 0.64715(6) 0.0566(3) Uani 1 1 d . . . . .
Cl6 Cl 0.80217(10) 1.02491(9) 0.61023(4) 0.0407(2) Uani 1 1 d . . . . .
O1 O 0.6924(2) 0.35547(18) 0.64601(10) 0.0200(4) Uani 1 1 d . . . . .
O2 O 0.4241(2) 0.67121(18) 0.58522(10) 0.0210(4) Uani 1 1 d . . . . .
O3 O 0.71989(19) 0.59881(18) 0.44624(9) 0.0199(4) Uani 1 1 d . . . . .
O4 O 0.38569(19) 0.86072(19) 0.41004(10) 0.0215(4) Uani 1 1 d . . . . .
N8 N 0.5936(2) 0.5629(2) 0.53389(11) 0.0158(5) Uani 1 1 d . . . . .
N11 N 0.6072(2) 0.8027(2) 0.42310(11) 0.0168(5) Uani 1 1 d . . . . .
C2 C 0.6945(3) 0.3492(2) 0.44455(13) 0.0189(5) Uani 1 1 d . . . . .
H2A H 0.6531 0.4105 0.4189 0.023 Uiso 1 1 calc R . . . .
H2B H 0.7959 0.3629 0.4470 0.023 Uiso 1 1 calc R . . . .
C3 C 0.6333(3) 0.3538(2) 0.51110(13) 0.0194(5) Uani 1 1 d . . . . .
H3A H 0.6648 0.2862 0.5347 0.023 Uiso 1 1 calc R . . . .
H3B H 0.5308 0.3500 0.5079 0.023 Uiso 1 1 calc R . . . .
C4 C 0.6730(3) 0.4598(2) 0.54900(13) 0.0160(5) Uani 1 1 d . . . . .
H4 H 0.7750 0.4746 0.5454 0.019 Uiso 1 1 calc R . . . .
C5 C 0.6331(3) 0.4422(2) 0.61686(13) 0.0165(5) Uani 1 1 d . . . . .
C6 C 0.5358(3) 0.5154(3) 0.63651(13) 0.0177(5) Uani 1 1 d . . . . .
H6 H 0.4932 0.5157 0.6770 0.021 Uiso 1 1 calc R . . . .
C7 C 0.5068(3) 0.5938(2) 0.58576(12) 0.0158(5) Uani 1 1 d . . . . .
C9 C 0.6372(3) 0.6329(2) 0.48528(12) 0.0160(5) Uani 1 1 d . . . . .
C10 C 0.5846(3) 0.7547(3) 0.48497(12) 0.0160(5) Uani 1 1 d . . . . .
H10 H 0.4826 0.7547 0.4942 0.019 Uiso 1 1 calc R . . . .
C12 C 0.5017(3) 0.8436(2) 0.38784(13) 0.0151(5) Uani 1 1 d . . . . .
C13 C 0.5329(3) 0.8609(2) 0.31735(12) 0.0163(5) Uani 1 1 d . . . . .
C14 C 0.5275(3) 0.7426(3) 0.28734(14) 0.0212(6) Uani 1 1 d . . . . .
H14A H 0.6010 0.6953 0.3055 0.032 Uiso 1 1 calc GR . . . .
H14B H 0.5413 0.7489 0.2416 0.032 Uiso 1 1 calc GR . . . .
H14C H 0.4367 0.7081 0.2958 0.032 Uiso 1 1 calc GR . . . .
C15 C 0.6609(3) 0.8198(2) 0.53800(13) 0.0167(5) Uani 1 1 d . . . . .
H15A H 0.6823 0.7674 0.5731 0.020 Uiso 1 1 calc R . . . .
H15B H 0.7499 0.8497 0.5215 0.020 Uiso 1 1 calc R . . . .
C16 C 0.5734(3) 0.9170(2) 0.56269(14) 0.0187(5) Uani 1 1 d . . . . .
H16A H 0.5660 0.9755 0.5294 0.022 Uiso 1 1 calc R . . . .
H16B H 0.4784 0.8890 0.5717 0.022 Uiso 1 1 calc R . . . .
C18 C 0.6694(3) 0.2373(2) 0.41180(13) 0.0179(5) Uani 1 1 d . . . . .
C19 C 0.6323(3) 0.9702(3) 0.62186(14) 0.0225(6) Uani 1 1 d . . . . .
C20 C 0.6455(3) 0.3362(3) 0.70971(14) 0.0236(6) Uani 1 1 d . . . . .
H20A H 0.5442 0.3270 0.7099 0.035 Uiso 1 1 calc GR . . . .
H20B H 0.6711 0.4009 0.7362 0.035 Uiso 1 1 calc GR . . . .
H20C H 0.6893 0.2676 0.7264 0.035 Uiso 1 1 calc GR . . . .
C21 C 0.4199(3) 0.9349(3) 0.28849(15) 0.0255(6) Uani 1 1 d . . . . .
H21A H 0.3285 0.9018 0.2973 0.038 Uiso 1 1 calc GR . . . .
H21B H 0.4338 0.9399 0.2427 0.038 Uiso 1 1 calc GR . . . .
H21C H 0.4246 1.0108 0.3069 0.038 Uiso 1 1 calc GR . . . .
C22 C 0.6752(3) 0.9144(3) 0.30585(14) 0.0225(6) Uani 1 1 d . . . . .
H22A H 0.6816 0.9857 0.3292 0.034 Uiso 1 1 calc GR . . . .
H22B H 0.6870 0.9290 0.2606 0.034 Uiso 1 1 calc GR . . . .
H22C H 0.7481 0.8627 0.3204 0.034 Uiso 1 1 calc GR . . . .
H11 H 0.680(4) 0.794(3) 0.4073(19) 0.029(10) Uiso 1 1 d . . . . .

loop_
_atom_site_aniso_label
_atom_site_aniso_U_11
_atom_site_aniso_U_22
_atom_site_aniso_U_33
_atom_site_aniso_U_23
_atom_site_aniso_U_13
_atom_site_aniso_U_12
Cl1 0.0276(3) 0.0293(4) 0.0167(3) -0.0041(3) 0.0036(3) -0.0056(3)
Cl2 0.0255(3) 0.0257(3) 0.0231(3) 0.0016(3) -0.0016(3) 0.0062(3)
Cl3 0.0148(3) 0.0311(4) 0.0268(3) -0.0062(3) -0.0028(3) -0.0024(3)
Cl4 0.0310(4) 0.0431(5) 0.0155(3) 0.0024(3) 0.0024(3) -0.0010(3)
Cl5 0.0630(6) 0.0458(6) 0.0611(7) -0.0348(5) -0.0314(5) 0.0311(5)
Cl6 0.0400(4) 0.0511(5) 0.0311(4) 0.0073(4) -0.0128(4) -0.0275(4)
O1 0.0172(8) 0.0226(11) 0.0202(10) 0.0031(8) 0.0005(8) 0.0044(8)
O2 0.0148(9) 0.0262(11) 0.0220(11) 0.0042(8) 0.0057(8) 0.0062(8)
O3 0.0187(9) 0.0238(11) 0.0172(9) -0.0013(8) 0.0063(7) -0.0001(8)
O4 0.0151(8) 0.0279(11) 0.0217(10) 0.0032(9) 0.0026(8) 0.0044(8)
N8 0.0127(9) 0.0206(12) 0.0141(11) -0.0007(9) 0.0010(8) 0.0025(8)
N11 0.0104(10) 0.0254(13) 0.0145(11) 0.0016(10) 0.0021(8) 0.0006(9)
C2 0.0194(12) 0.0214(14) 0.0159(12) -0.0034(11) 0.0039(10) -0.0043(10)
C3 0.0170(11) 0.0224(15) 0.0187(13) -0.0013(11) 0.0034(10) -0.0034(11)
C4 0.0124(10) 0.0189(13) 0.0166(12) -0.0024(10) 0.0011(9) 0.0029(9)
C5 0.0145(11) 0.0189(13) 0.0160(12) -0.0004(10) -0.0025(10) -0.0018(10)
C6 0.0137(11) 0.0249(14) 0.0146(12) 0.0010(11) 0.0001(9) -0.0007(10)
C7 0.0103(10) 0.0214(13) 0.0157(12) 0.0000(10) 0.0013(9) 0.0000(9)
C9 0.0131(10) 0.0198(13) 0.0151(11) -0.0008(11) -0.0013(9) -0.0009(10)
C10 0.0117(10) 0.0230(14) 0.0134(12) 0.0004(11) -0.0004(9) 0.0007(10)
C12 0.0150(11) 0.0133(12) 0.0170(12) -0.0012(10) 0.0005(10) -0.0017(9)
C13 0.0157(11) 0.0195(13) 0.0137(11) -0.0006(10) 0.0004(9) 0.0009(10)
C14 0.0224(13) 0.0227(14) 0.0186(13) -0.0036(12) -0.0022(11) -0.0010(11)
C15 0.0126(11) 0.0224(14) 0.0151(12) -0.0003(10) -0.0002(9) -0.0008(9)
C16 0.0169(12) 0.0183(14) 0.0209(14) -0.0011(11) -0.0039(10) -0.0010(10)
C18 0.0140(11) 0.0244(14) 0.0153(12) -0.0018(11) 0.0015(9) -0.0001(10)
C19 0.0230(13) 0.0218(15) 0.0227(14) -0.0035(12) -0.0047(11) 0.0023(12)
C20 0.0237(14) 0.0287(16) 0.0182(13) 0.0045(12) 0.0008(11) 0.0033(12)
C21 0.0283(15) 0.0283(16) 0.0198(15) 0.0027(12) -0.0025(12) 0.0080(13)
C22 0.0246(14) 0.0258(15) 0.0170(13) 0.0020(11) 0.0024(11) -0.0060(12)

loop_
_atom_type_symbol
_atom_type_description
_atom_type_scat_dispersion_real
_atom_type_scat_dispersion_imag
_atom_type_scat_source
C C 0.0033 0.0016 'International Tables Vol C Tables 4.2.6.8 and 6.1.1.4'
H H 0.0000 0.0000 'International Tables Vol C Tables 4.2.6.8 and 6.1.1.4'
Cl Cl 0.1484 0.1585 'International Tables Vol C Tables 4.2.6.8 and 6.1.1.4'
N N 0.0061 0.0033 'International Tables Vol C Tables 4.2.6.8 and 6.1.1.4'
O O 0.0106 0.0060 'International Tables Vol C Tables 4.2.6.8 and 6.1.1.4'

loop_
_geom_angle_atom_site_label_1
_geom_angle_atom_site_label_2
_geom_angle_atom_site_label_3
_geom_angle
_geom_angle_site_symmetry_1
_geom_angle_site_symmetry_3
_geom_angle_publ_flag
C5 O1 C20 115.0(2) . . ?
C7 N8 C4 110.4(2) . . ?
C9 N8 C4 119.9(2) . . ?
C9 N8 C7 126.5(2) . . ?
C10 N11 H11 118(3) . . ?
C12 N11 C10 122.0(2) . . ?
C12 N11 H11 119(3) . . ?
H2A C2 H2B 107.8 . . ?
C3 C2 H2A 109.0 . . ?
C3 C2 H2B 109.0 . . ?
C18 C2 H2A 109.0 . . ?
C18 C2 H2B 109.0 . . ?
C18 C2 C3 113.0(2) . . ?
C2 C3 H3A 108.6 . . ?
C2 C3 H3B 108.6 . . ?
C2 C3 C4 114.5(2) . . ?
H3A C3 H3B 107.6 . . ?
C4 C3 H3A 108.6 . . ?
C4 C3 H3B 108.6 . . ?
N8 C4 C3 115.7(2) . . ?
N8 C4 H4 110.3 . . ?
N8 C4 C5 101.0(2) . . ?
C3 C4 H4 110.3 . . ?
C5 C4 C3 108.8(2) . . ?
C5 C4 H4 110.3 . . ?
O1 C5 C4 116.3(2) . . ?
O1 C5 C6 131.0(3) . . ?
C6 C5 C4 112.7(2) . . ?
C5 C6 H6 125.7 . . ?
C5 C6 C7 108.6(2) . . ?
C7 C6 H6 125.7 . . ?
O2 C7 N8 124.8(2) . . ?
O2 C7 C6 128.2(3) . . ?
N8 C7 C6 107.1(2) . . ?
O3 C9 N8 120.3(3) . . ?
O3 C9 C10 121.8(3) . . ?
N8 C9 C10 117.8(2) . . ?
N11 C10 C9 109.0(2) . . ?
N11 C10 H10 108.9 . . ?
N11 C10 C15 113.0(2) . . ?
C9 C10 H10 108.9 . . ?
C9 C10 C15 108.1(2) . . ?
C15 C10 H10 108.9 . . ?
O4 C12 N11 122.1(3) . . ?
O4 C12 C13 121.9(2) . . ?
N11 C12 C13 116.0(2) . . ?
C12 C13 C14 105.9(2) . . ?
C21 C13 C12 109.1(2) . . ?
C21 C13 C14 109.5(2) . . ?
C21 C13 C22 109.7(2) . . ?
C22 C13 C12 112.6(2) . . ?
C22 C13 C14 110.0(2) . . ?
C13 C14 H14A 109.5 . . ?
C13 C14 H14B 109.5 . . ?
C13 C14 H14C 109.5 . . ?
H14A C14 H14B 109.5 . . ?
H14A C14 H14C 109.5 . . ?
H14B C14 H14C 109.5 . . ?
C10 C15 H15A 109.4 . . ?
C10 C15 H15B 109.4 . . ?
H15A C15 H15B 108.0 . . ?
C16 C15 C10 111.4(2) . . ?
C16 C15 H15A 109.4 . . ?
C16 C15 H15B 109.4 . . ?
C15 C16 H16A 109.0 . . ?
C15 C16 H16B 109.0 . . ?
H16A C16 H16B 107.8 . . ?
C19 C16 C15 113.1(2) . . ?
C19 C16 H16A 109.0 . . ?
C19 C16 H16B 109.0 . . ?
Cl1 C18 Cl3 107.73(14) . . ?
Cl2 C18 Cl1 107.98(15) . . ?
Cl2 C18 Cl3 108.09(15) . . ?
C2 C18 Cl1 109.19(19) . . ?
C2 C18 Cl2 112.25(19) . . ?
C2 C18 Cl3 111.44(19) . . ?
Cl5 C19 Cl4 106.99(17) . . ?
Cl6 C19 Cl4 107.48(16) . . ?
Cl6 C19 Cl5 108.87(17) . . ?
C16 C19 Cl4 111.4(2) . . ?
C16 C19 Cl5 109.5(2) . . ?
C16 C19 Cl6 112.5(2) . . ?
O1 C20 H20A 109.5 . . ?
O1 C20 H20B 109.5 . . ?
O1 C20 H20C 109.5 . . ?
H20A C20 H20B 109.5 . . ?
H20A C20 H20C 109.5 . . ?
H20B C20 H20C 109.5 . . ?
C13 C21 H21A 109.5 . . ?
C13 C21 H21B 109.5 . . ?
C13 C21 H21C 109.5 . . ?
H21A C21 H21B 109.5 . . ?
H21A C21 H21C 109.5 . . ?
H21B C21 H21C 109.5 . . ?
C13 C22 H22A 109.5 . . ?
C13 C22 H22B 109.5 . . ?
C13 C22 H22C 109.5 . . ?
H22A C22 H22B 109.5 . . ?
H22A C22 H22C 109.5 . . ?
H22B C22 H22C 109.5 . . ?

loop_
_geom_bond_atom_site_label_1
_geom_bond_atom_site_label_2
_geom_bond_distance
_geom_bond_site_symmetry_2
_geom_bond_publ_flag
Cl1 C18 1.779(3) . ?
Cl2 C18 1.774(3) . ?
Cl3 C18 1.783(3) . ?
Cl4 C19 1.777(3) . ?
Cl5 C19 1.776(3) . ?
Cl6 C19 1.775(3) . ?
O1 C5 1.326(3) . ?
O1 C20 1.440(4) . ?
O2 C7 1.213(3) . ?
O3 C9 1.215(3) . ?
O4 C12 1.227(3) . ?
N8 C4 1.474(3) . ?
N8 C7 1.427(3) . ?
N8 C9 1.386(4) . ?
N11 C10 1.444(3) . ?
N11 C12 1.350(3) . ?
N11 H11 0.78(4) . ?
C2 H2A 0.9900 . ?
C2 H2B 0.9900 . ?
C2 C3 1.527(4) . ?
C2 C18 1.514(4) . ?
C3 H3A 0.9900 . ?
C3 H3B 0.9900 . ?
C3 C4 1.537(4) . ?
C4 H4 1.0000 . ?
C4 C5 1.501(4) . ?
C5 C6 1.341(4) . ?
C6 H6 0.9500 . ?
C6 C7 1.447(4) . ?
C9 C10 1.527(4) . ?
C10 H10 1.0000 . ?
C10 C15 1.547(4) . ?
C12 C13 1.535(4) . ?
C13 C14 1.539(4) . ?
C13 C21 1.524(4) . ?
C13 C22 1.527(4) . ?
C14 H14A 0.9800 . ?
C14 H14B 0.9800 . ?
C14 H14C 0.9800 . ?
C15 H15A 0.9900 . ?
C15 H15B 0.9900 . ?
C15 C16 1.517(4) . ?
C16 H16A 0.9900 . ?
C16 H16B 0.9900 . ?
C16 C19 1.512(4) . ?
C20 H20A 0.9800 . ?
C20 H20B 0.9800 . ?
C20 H20C 0.9800 . ?
C21 H21A 0.9800 . ?
C21 H21B 0.9800 . ?
C21 H21C 0.9800 . ?
C22 H22A 0.9800 . ?
C22 H22B 0.9800 . ?
C22 H22C 0.9800 . ?

loop_
_geom_hbond_atom_site_label_D
_geom_hbond_atom_site_label_H
_geom_hbond_atom_site_label_A
_geom_hbond_distance_DH
_geom_hbond_distance_HA
_geom_hbond_distance_DA
_geom_hbond_angle_DHA
_geom_hbond_site_symmetry_A
C4 H4 O4 1.00 2.41 3.074(3) 123.0 4_566
N11 H11 O2 0.78(4) 2.39(4) 3.068(3) 146(4) 4_566

loop_
_geom_torsion_atom_site_label_1
_geom_torsion_atom_site_label_2
_geom_torsion_atom_site_label_3
_geom_torsion_atom_site_label_4
_geom_torsion
_geom_torsion_site_symmetry_1
_geom_torsion_site_symmetry_2
_geom_torsion_site_symmetry_3
_geom_torsion_site_symmetry_4
_geom_torsion_publ_flag
O1 C5 C6 C7 -179.6(3) . . . . ?
O3 C9 C10 N11 19.9(3) . . . . ?
O3 C9 C10 C15 -103.2(3) . . . . ?
O4 C12 C13 C14 -99.4(3) . . . . ?
O4 C12 C13 C21 18.4(4) . . . . ?
O4 C12 C13 C22 140.4(3) . . . . ?
N8 C4 C5 O1 -177.8(2) . . . . ?
N8 C4 C5 C6 5.5(3) . . . . ?
N8 C9 C10 N11 -163.6(2) . . . . ?
N8 C9 C10 C15 73.3(3) . . . . ?
N11 C10 C15 C16 87.0(3) . . . . ?
N11 C12 C13 C14 77.1(3) . . . . ?
N11 C12 C13 C21 -165.2(3) . . . . ?
N11 C12 C13 C22 -43.1(3) . . . . ?
C2 C3 C4 N8 79.4(3) . . . . ?
C2 C3 C4 C5 -167.8(2) . . . . ?
C3 C2 C18 Cl1 -179.7(2) . . . . ?
C3 C2 C18 Cl2 -60.0(3) . . . . ?
C3 C2 C18 Cl3 61.4(3) . . . . ?
C3 C4 C5 O1 60.0(3) . . . . ?
C3 C4 C5 C6 -116.7(3) . . . . ?
C4 N8 C7 O2 -175.5(3) . . . . ?
C4 N8 C7 C6 3.7(3) . . . . ?
C4 N8 C9 O3 16.5(4) . . . . ?
C4 N8 C9 C10 -160.0(2) . . . . ?
C4 C5 C6 C7 -3.6(3) . . . . ?
C5 C6 C7 O2 179.1(3) . . . . ?
C5 C6 C7 N8 0.0(3) . . . . ?
C7 N8 C4 C3 111.9(2) . . . . ?
C7 N8 C4 C5 -5.4(3) . . . . ?
C7 N8 C9 O3 174.4(2) . . . . ?
C7 N8 C9 C10 -2.2(4) . . . . ?
C9 N8 C4 C3 -87.0(3) . . . . ?
C9 N8 C4 C5 155.8(2) . . . . ?
C9 N8 C7 O2 24.9(4) . . . . ?
C9 N8 C7 C6 -155.9(2) . . . . ?
C9 C10 C15 C16 -152.3(2) . . . . ?
C10 N11 C12 O4 13.0(4) . . . . ?
C10 N11 C12 C13 -163.5(2) . . . . ?
C10 C15 C16 C19 170.0(2) . . . . ?
C12 N11 C10 C9 121.4(3) . . . . ?
C12 N11 C10 C15 -118.5(3) . . . . ?
C15 C16 C19 Cl4 -61.3(3) . . . . ?
C15 C16 C19 Cl5 -179.4(2) . . . . ?
C15 C16 C19 Cl6 59.4(3) . . . . ?
C18 C2 C3 C4 172.4(2) . . . . ?
C20 O1 C5 C4 -176.2(2) . . . . ?
C20 O1 C5 C6 -0.3(4) . . . . ?
